data_2015091
loop_
_publ_author_name
'Graham Smith'
'Urs D. Wermuth'
'Jonathan M. White'

_publ_section_title
;
 The proton-transfer compounds of strychnine with achiral salicylic
 acids: strychninium 3,5-dinitrosalicylate and the strychninium
 5-nitrosalicylate bis(5-nitrosalicylic acid) adduct
;
_journal_issue 7
_journal_name_full 'Acta Crystallographica Section C'
_journal_page_first o464
_journal_page_last o468
_journal_paper_doi 10.1107/S0108270105018226
_journal_volume 61
_journal_year 2005
_chemical_formula_iupac 'C21 H23 N2 O2 + , C7 H3 N2 O7 -'
_chemical_formula_moiety 'C21 H23 N2 O2 + , C7 H3 N2 O7 -'
_chemical_formula_sum 'C28 H26 N4 O9'
_chemical_formula_weight 562.53
_chemical_melting_point .468E-305
_chemical_name_common 'strychninium 3,5-dinitrosalicylate '
_chemical_name_systematic
;
strychninium 3,5-dinitrosalicylate
;
_space_group_IT_number 4
_symmetry_cell_setting monoclinic
_symmetry_space_group_name_Hall 'P 2yb'
_symmetry_space_group_name_H-M 'P 1 21 1'
_atom_sites_solution_hydrogens geom
_atom_sites_solution_primary direct
_atom_sites_solution_secondary difmap
_audit_creation_method 'SHELXL97 (Sheldrick, 1997)'
_cell_angle_alpha 90.00
_cell_angle_beta 96.905(3)
_cell_angle_gamma 90.00
_cell_formula_units_Z 2
_cell_length_a 7.5036(15)
_cell_length_b 17.219(3)
_cell_length_c 9.4799(19)
_cell_measurement_reflns_used 2715
_cell_measurement_temperature 295(2)
_cell_measurement_theta_max 27.27
_cell_measurement_theta_min 2.37
_cell_volume 1216.0(4)
_computing_cell_refinement SMART
_computing_data_collection 'SMART (Bruker, 2000)'
_computing_data_reduction 'SAINT (Bruker, 1999)'
_computing_molecular_graphics 'PLATON (Spek, 2003)'
_computing_publication_material PLATON
_computing_structure_refinement SHELXTL
_computing_structure_solution 'SHELXTL (Bruker, 1997)'
_diffrn_ambient_temperature 295(2)
_diffrn_measured_fraction_theta_full 0.992
_diffrn_measured_fraction_theta_max 0.992
_diffrn_measurement_device_type 'Bruker SMART CCD area-detector'
_diffrn_measurement_method '\f and \w'
_diffrn_radiation_monochromator graphite
_diffrn_radiation_source 'sealed tube'
_diffrn_radiation_type MoK\a
_diffrn_radiation_wavelength 0.71073
_diffrn_reflns_av_R_equivalents 0.0711
_diffrn_reflns_av_sigmaI/netI 0.0529
_diffrn_reflns_limit_h_max 8
_diffrn_reflns_limit_h_min -8
_diffrn_reflns_limit_k_max 18
_diffrn_reflns_limit_k_min -20
_diffrn_reflns_limit_l_max 11
_diffrn_reflns_limit_l_min -10
_diffrn_reflns_number 5865
_diffrn_reflns_theta_full 24.99
_diffrn_reflns_theta_max 24.99
_diffrn_reflns_theta_min 2.16
_diffrn_standards_decay_% 0.0
_exptl_absorpt_coefficient_mu 0.117
_exptl_absorpt_correction_type none
_exptl_crystal_colour yellow
_exptl_crystal_density_diffrn 1.536
_exptl_crystal_density_method 'not measured'
_exptl_crystal_description block
_exptl_crystal_F_000 588
_exptl_crystal_size_max 0.40
_exptl_crystal_size_mid 0.30
_exptl_crystal_size_min 0.20
_refine_diff_density_max 0.217
_refine_diff_density_min -0.252
_refine_ls_extinction_method none
_refine_ls_goodness_of_fit_ref 1.173
_refine_ls_hydrogen_treatment mixed
_refine_ls_matrix_type full
_refine_ls_number_parameters 384
_refine_ls_number_reflns 2222
_refine_ls_number_restraints 1
_refine_ls_restrained_S_all 1.173
_refine_ls_R_factor_all 0.0664
_refine_ls_R_factor_gt 0.0577
_refine_ls_shift/su_max 0.021
_refine_ls_shift/su_mean 0.003
_refine_ls_structure_factor_coef Fsqd
_refine_ls_weighting_details 'calc w = 1/[\s^2^(Fo^2^)+(0.0734P)^2^+0.1261P] where P=(Fo^2^+2Fc^2^)/3'
_refine_ls_weighting_scheme calc
_refine_ls_wR_factor_gt 0.1375
_refine_ls_wR_factor_ref 0.1424
_reflns_number_gt 1909
_reflns_number_total 2222
_reflns_threshold_expression F^2^>2\s(F^2^)
_cod_data_source_file ta1499.cif
_cod_data_source_block I
_cod_original_sg_symbol_H-M 'P 21'
_cod_database_code 2015091
_cod_database_fobs_code 2015091

loop_
_symmetry_equiv_pos_as_xyz
'x, y, z'
'-x, y+1/2, -z'

loop_
_atom_site_aniso_label
_atom_site_aniso_U_11
_atom_site_aniso_U_22
_atom_site_aniso_U_33
_atom_site_aniso_U_12
_atom_site_aniso_U_13
_atom_site_aniso_U_23
O2D 0.091(2) 0.0407(17) 0.0407(19) 0.0026(15) 0.0278(16) -0.0049(13)
O32D 0.168(4) 0.0389(19) 0.075(3) -0.006(2) 0.048(3) 0.0115(19)
O33D 0.15(2) 0.035(4) 0.064(8) 0.008(6) 0.059(11) -0.002(4)
O51D 0.083(2) 0.068(2) 0.0395(19) 0.0042(17) 0.0275(17) 0.0079(16)
O52D 0.123(3) 0.051(2) 0.058(2) 0.0233(19) 0.035(2) -0.0078(17)
O71D 0.078(2) 0.0379(18) 0.062(2) -0.0036(15) 0.0159(17) 0.0125(15)
O72D 0.126(3) 0.056(2) 0.050(2) -0.007(2) 0.041(2) 0.0069(17)
N3D 0.101(3) 0.0268(19) 0.049(2) -0.0015(18) 0.023(2) 0.0021(17)
N5D 0.058(2) 0.049(2) 0.040(2) 0.0070(17) 0.0154(16) -0.0012(18)
C1D 0.037(2) 0.038(2) 0.030(2) 0.0002(16) 0.0108(15) 0.0039(17)
C2D 0.043(2) 0.033(2) 0.030(2) 0.0014(16) 0.0056(17) -0.0010(16)
C3D 0.050(2) 0.031(2) 0.035(2) -0.0005(17) 0.0060(18) -0.0021(16)
C4D 0.044(2) 0.037(2) 0.028(2) -0.0039(16) 0.0089(16) 0.0058(16)
C5D 0.042(2) 0.042(2) 0.033(2) 0.0059(17) 0.0099(16) 0.0020(17)
C6D 0.044(2) 0.0293(19) 0.044(2) 0.0098(17) 0.0101(17) 0.0006(16)
C7D 0.049(2) 0.041(2) 0.040(2) 0.0034(18) 0.0152(18) 0.0080(19)
O31D 0.14(2) 0.031(4) 0.051(5) -0.006(7) 0.000(7) -0.011(3)
O24 0.074(2) 0.0345(15) 0.0429(17) -0.0058(14) 0.0161(14) -0.0025(13)
O25 0.110(3) 0.0559(19) 0.0273(15) -0.0086(18) 0.0225(15) -0.0061(15)
N9 0.0499(18) 0.0277(16) 0.0242(15) -0.0061(14) 0.0053(13) -0.0025(13)
N19 0.068(2) 0.0369(18) 0.0240(16) 0.0086(16) 0.0169(15) 0.0033(14)
C1 0.066(3) 0.034(2) 0.041(2) -0.0002(19) 0.003(2) 0.0055(19)
C2 0.084(3) 0.031(2) 0.056(3) 0.007(2) -0.002(2) 0.001(2)
C3 0.074(3) 0.039(2) 0.045(3) 0.015(2) -0.005(2) -0.014(2)
C4 0.044(2) 0.040(2) 0.037(2) 0.0066(18) 0.0022(17) -0.0041(18)
C5 0.037(2) 0.034(2) 0.029(2) 0.0065(16) 0.0024(15) -0.0009(16)
C6 0.044(2) 0.032(2) 0.031(2) 0.0031(16) 0.0005(16) -0.0006(16)
C7 0.040(2) 0.0316(19) 0.0261(18) 0.0012(15) 0.0064(15) 0.0043(15)
C8 0.046(2) 0.0258(17) 0.0196(17) 0.0060(16) 0.0093(15) 0.0004(14)
C10 0.057(2) 0.047(2) 0.023(2) 0.001(2) 0.0084(17) -0.0014(17)
C11 0.075(3) 0.037(2) 0.037(2) -0.007(2) 0.018(2) 0.0059(17)
C12 0.047(2) 0.047(2) 0.040(2) -0.0075(18) 0.0147(18) -0.0041(19)
C13 0.039(2) 0.040(2) 0.032(2) 0.0023(16) 0.0098(16) -0.0064(16)
C14 0.040(2) 0.046(2) 0.034(2) -0.0002(18) -0.0006(17) -0.0029(18)
C15 0.056(3) 0.053(3) 0.0255(19) 0.013(2) -0.0075(17) -0.0010(18)
C16 0.063(3) 0.035(2) 0.0224(18) 0.0115(18) 0.0078(17) 0.0032(16)
C17 0.050(2) 0.039(2) 0.036(2) -0.0022(18) 0.0117(17) 0.0044(17)
C18 0.053(2) 0.038(2) 0.035(2) 0.0105(18) 0.0125(18) 0.0025(17)
C20 0.066(3) 0.048(3) 0.028(2) 0.007(2) 0.0051(19) -0.0030(18)
C21 0.050(3) 0.050(2) 0.032(2) 0.0002(19) -0.0002(17) -0.0137(19)
C22 0.063(3) 0.039(2) 0.040(2) -0.0068(19) 0.006(2) -0.0160(19)
C23 0.074(3) 0.043(3) 0.056(3) -0.022(2) 0.016(2) -0.011(2)

loop_
_atom_site_label
_atom_site_fract_x
_atom_site_fract_y
_atom_site_fract_z
_atom_site_U_iso_or_equiv
_atom_site_thermal_displace_type
_atom_site_occupancy
_atom_site_type_symbol
O2D 0.5068(5) 0.43231(17) 0.1817(3) 0.0558(11) Uani 1.000 O
O32D 0.4009(7) 0.2831(2) 0.4942(4) 0.0913(18) Uani 1.000 O
O33D 0.500(5) 0.2945(5) 0.298(2) 0.079(7) Uani 0.56(5) O
O51D 0.2235(5) 0.4930(2) 0.7604(3) 0.0619(11) Uani 1.000 O
O52D 0.2476(5) 0.6101(2) 0.6866(4) 0.0754(14) Uani 1.000 O
O71D 0.4909(4) 0.66320(19) 0.2467(4) 0.0587(11) Uani 1.000 O
O72D 0.5121(6) 0.5691(2) 0.0964(4) 0.0749(14) Uani 1.000 O
N3D 0.4138(6) 0.3223(2) 0.3908(4) 0.0578(14) Uani 1.000 N
N5D 0.2583(5) 0.5400(2) 0.6715(4) 0.0482(12) Uani 1.000 N
C1D 0.4242(5) 0.5368(2) 0.3194(4) 0.0344(12) Uani 1.000 C
C2D 0.4455(5) 0.4552(2) 0.2928(4) 0.0352(12) Uani 1.000 C
C3D 0.3966(5) 0.4057(2) 0.4013(4) 0.0386(12) Uani 1.000 C
C4D 0.3330(5) 0.4332(2) 0.5222(4) 0.0360(12) Uani 1.000 C
C5D 0.3185(5) 0.5120(2) 0.5413(4) 0.0386(12) Uani 1.000 C
C6D 0.3632(5) 0.5634(2) 0.4403(4) 0.0387(11) Uani 1.000 C
C7D 0.4761(5) 0.5949(3) 0.2183(4) 0.0425(12) Uani 1.000 C
O31D 0.372(6) 0.2935(6) 0.2696(11) 0.075(7) Uani 0.44(5) O
O24 0.0355(4) 0.66153(16) 0.2910(3) 0.0497(10) Uani 1.000 O
O25 0.0896(5) 0.8683(2) 0.6125(3) 0.0632(13) Uani 1.000 O
N9 0.1795(4) 0.86689(17) 0.3935(3) 0.0339(9) Uani 1.000 N
N19 0.2533(5) 0.82367(19) -0.0767(3) 0.0420(10) Uani 1.000 N
C1 0.2695(6) 1.0348(2) 0.1883(5) 0.0473(14) Uani 1.000 C
C2 0.2621(7) 1.0958(3) 0.2825(5) 0.0578(16) Uani 1.000 C
C3 0.2237(7) 1.0819(3) 0.4178(5) 0.0537(16) Uani 1.000 C
C4 0.1937(5) 1.0074(2) 0.4658(4) 0.0406(12) Uani 1.000 C
C5 0.2039(5) 0.9475(2) 0.3715(4) 0.0335(12) Uani 1.000 C
C6 0.2409(5) 0.9602(2) 0.2344(4) 0.0360(12) Uani 1.000 C
C7 0.2511(5) 0.8843(2) 0.1561(4) 0.0324(11) Uani 1.000 C
C8 0.1741(5) 0.8255(2) 0.2559(3) 0.0300(10) Uani 1.000 C
C10 0.1016(6) 0.8347(2) 0.4995(4) 0.0420(12) Uani 1.000 C
C11 0.0332(6) 0.7531(2) 0.4728(4) 0.0488(14) Uani 1.000 C
C12 -0.0497(6) 0.7328(2) 0.3206(4) 0.0439(12) Uani 1.000 C
C13 -0.0176(5) 0.7986(2) 0.2200(4) 0.0366(12) Uani 1.000 C
C14 -0.0687(5) 0.7863(2) 0.0594(4) 0.0404(12) Uani 1.000 C
C15 -0.0437(6) 0.8661(3) -0.0107(4) 0.0458(15) Uani 1.000 C
C16 0.1526(5) 0.8839(2) 0.0029(4) 0.0399(13) Uani 1.000 C
C17 0.4417(5) 0.8630(2) 0.1308(4) 0.0411(12) Uani 1.000 C
C18 0.4184(6) 0.8007(2) 0.0194(4) 0.0414(12) Uani 1.000 C
C20 0.1387(6) 0.7545(2) -0.1251(4) 0.0474(16) Uani 1.000 C
C21 0.0438(6) 0.7263(2) -0.0056(4) 0.0444(14) Uani 1.000 C
C22 0.0561(6) 0.6530(3) 0.0386(4) 0.0473(14) Uani 1.000 C
C23 -0.0316(7) 0.6246(3) 0.1622(5) 0.0570(17) Uani 1.000 C
H6D 0.351800 0.616500 0.454500 0.0460 Uiso 1.000 H
H72D 0.51600 0.51100 0.1160 0.1000 Uiso 1.000 H
H4D 0.300100 0.398800 0.590200 0.0430 Uiso 1.000 H
H1 0.293300 1.043900 0.095600 0.0570 Uiso 1.000 H
H2 0.283300 1.146300 0.253900 0.0690 Uiso 1.000 H
H3 0.217500 1.123600 0.479300 0.0650 Uiso 1.000 H
H4 0.167900 0.998400 0.557900 0.0490 Uiso 1.000 H
H8 0.253200 0.780100 0.267900 0.0360 Uiso 1.000 H
H11A -0.056500 0.743100 0.536200 0.0580 Uiso 1.000 H
H11B 0.132100 0.717600 0.499000 0.0580 Uiso 1.000 H
H12 -0.179000 0.724300 0.319100 0.0530 Uiso 1.000 H
H13 -0.092500 0.841800 0.245800 0.0440 Uiso 1.000 H
H14 -0.195300 0.771200 0.041700 0.0480 Uiso 1.000 H
H15A -0.092500 0.864600 -0.110200 0.0550 Uiso 1.000 H
H15B -0.106500 0.906000 0.036000 0.0550 Uiso 1.000 H
H16 0.168300 0.935000 -0.039500 0.0480 Uiso 1.000 H
H17A 0.503500 0.907600 0.097300 0.0490 Uiso 1.000 H
H17B 0.509500 0.843800 0.217300 0.0490 Uiso 1.000 H
H18A 0.521900 0.798400 -0.032700 0.0500 Uiso 1.000 H
H18B 0.402400 0.750400 0.062100 0.0500 Uiso 1.000 H
H19 0.294(6) 0.850(3) -0.150(5) 0.057(13) Uiso 1.000 H
H20A 0.051800 0.769000 -0.204800 0.0570 Uiso 1.000 H
H20B 0.213600 0.713400 -0.155900 0.0570 Uiso 1.000 H
H22 0.121900 0.618100 -0.009200 0.0570 Uiso 1.000 H
H23A -0.159900 0.633700 0.143600 0.0680 Uiso 1.000 H
H23B -0.012900 0.569100 0.172100 0.0680 Uiso 1.000 H

loop_
_atom_type_symbol
_atom_type_description
_atom_type_scat_dispersion_real
_atom_type_scat_dispersion_imag
_atom_type_scat_source
C C 0.0033 0.0016 'International Tables Vol C Tables 4.2.6.8 and 6.1.1.4'
H H 0.0000 0.0000 'International Tables Vol C Tables 4.2.6.8 and 6.1.1.4'
N N 0.0061 0.0033 'International Tables Vol C Tables 4.2.6.8 and 6.1.1.4'
O O 0.0106 0.0060 'International Tables Vol C Tables 4.2.6.8 and 6.1.1.4'

loop_
_geom_angle_atom_site_label_1
_geom_angle_atom_site_label_2
_geom_angle_atom_site_label_3
_geom_angle
_geom_angle_publ_flag
C7D O72D H72D 100 no
C12 O24 C23 115.8(3) no
O32D N3D C3D 119.0(4) no
O31D N3D O32D 119.2(8) no
O31D N3D C3D 116.1(7) no
O32D N3D O33D 117.3(7) no
O33D N3D C3D 119.2(7) no
O51D N5D C5D 118.9(3) no
O51D N5D O52D 123.6(4) no
O52D N5D C5D 117.5(4) no
C5 N9 C8 109.3(3) no
C8 N9 C10 119.5(3) no
C5 N9 C10 126.1(3) no
C16 N19 C18 107.4(3) no
C16 N19 C20 112.8(3) no
C18 N19 C20 112.1(3) no
C20 N19 H19 113(3) no
C16 N19 H19 106(3) no
C18 N19 H19 105(3) no
C2D C1D C6D 122.0(3) no
C2D C1D C7D 120.4(3) no
C6D C1D C7D 117.5(3) no
O2D C2D C1D 120.7(3) no
O2D C2D C3D 124.7(3) no
C1D C2D C3D 114.6(3) no
N3D C3D C2D 120.9(3) no
N3D C3D C4D 116.2(3) no
C2D C3D C4D 122.9(3) no
C3D C4D C5D 119.3(3) no
C4D C5D C6D 120.9(3) no
N5D C5D C6D 120.5(3) no
N5D C5D C4D 118.6(3) no
C1D C6D C5D 120.3(3) no
O72D C7D C1D 116.6(4) no
O71D C7D C1D 122.8(4) no
O71D C7D O72D 120.6(4) no
C3D C4D H4D 120.33 no
C5D C4D H4D 120.35 no
C1D C6D H6D 119.88 no
C5D C6D H6D 119.87 no
C2 C1 C6 118.8(4) no
C1 C2 C3 120.1(5) no
C2 C3 C4 122.0(4) no
C3 C4 C5 117.2(4) no
N9 C5 C4 128.4(3) no
N9 C5 C6 109.8(3) no
C4 C5 C6 121.9(3) no
C5 C6 C7 110.7(3) no
C1 C6 C5 120.1(3) no
C1 C6 C7 129.1(4) no
C6 C7 C8 102.8(3) no
C6 C7 C16 114.7(3) no
C6 C7 C17 113.0(3) no
C16 C7 C17 101.7(3) no
C8 C7 C17 111.5(3) no
C8 C7 C16 113.6(3) no
C7 C8 C13 118.6(3) no
N9 C8 C13 105.7(3) no
N9 C8 C7 104.5(3) no
O25 C10 N9 122.8(3) no
O25 C10 C11 121.7(4) no
N9 C10 C11 115.4(3) no
C10 C11 C12 117.4(3) no
C11 C12 C13 110.0(3) no
O24 C12 C11 103.8(3) no
O24 C12 C13 114.2(3) no
C8 C13 C12 107.8(3) no
C8 C13 C14 112.5(3) no
C12 C13 C14 118.6(3) no
C15 C14 C21 109.2(3) no
C13 C14 C15 105.9(3) no
C13 C14 C21 114.4(3) no
C14 C15 C16 108.3(3) no
N19 C16 C7 104.9(3) no
N19 C16 C15 110.9(3) no
C7 C16 C15 115.9(3) no
C7 C17 C18 104.5(3) no
N19 C18 C17 104.9(3) no
N19 C20 C21 109.5(3) no
C14 C21 C22 122.8(4) no
C14 C21 C20 115.4(3) no
C20 C21 C22 121.8(4) no
C21 C22 C23 122.5(4) no
O24 C23 C22 112.7(4) no
C2 C1 H1 120.56 no
C6 C1 H1 120.65 no
C1 C2 H2 119.99 no
C3 C2 H2 119.94 no
C2 C3 H3 118.98 no
C4 C3 H3 119.06 no
C3 C4 H4 121.47 no
C5 C4 H4 121.36 no
N9 C8 H8 109.22 no
C7 C8 H8 109.16 no
C13 C8 H8 109.19 no
C10 C11 H11A 108.01 no
C10 C11 H11B 108.05 no
C12 C11 H11A 107.92 no
C12 C11 H11B 107.87 no
H11A C11 H11B 107.21 no
O24 C12 H12 109.57 no
C11 C12 H12 109.58 no
C13 C12 H12 109.51 no
C8 C13 H13 105.66 no
C12 C13 H13 105.68 no
C14 C13 H13 105.60 no
C13 C14 H14 109.09 no
C15 C14 H14 109.10 no
C21 C14 H14 109.05 no
C14 C15 H15A 110.05 no
C14 C15 H15B 110.02 no
C16 C15 H15A 110.00 no
C16 C15 H15B 110.08 no
H15A C15 H15B 108.38 no
N19 C16 H16 108.33 no
C7 C16 H16 108.25 no
C15 C16 H16 108.33 no
C7 C17 H17A 110.84 no
C7 C17 H17B 110.86 no
C18 C17 H17A 110.81 no
C18 C17 H17B 110.87 no
H17A C17 H17B 108.90 no
N19 C18 H18A 110.79 no
N19 C18 H18B 110.76 no
C17 C18 H18A 110.78 no
C17 C18 H18B 110.77 no
H18A C18 H18B 108.85 no
N19 C20 H20A 109.83 no
N19 C20 H20B 109.75 no
C21 C20 H20A 109.77 no
C21 C20 H20B 109.76 no
H20A C20 H20B 108.24 no
C21 C22 H22 118.74 no
C23 C22 H22 118.73 no
O24 C23 H23A 109.07 no
O24 C23 H23B 109.11 no
C22 C23 H23A 109.01 no
C22 C23 H23B 109.06 no
H23A C23 H23B 107.81 no

loop_
_geom_bond_atom_site_label_1
_geom_bond_atom_site_label_2
_geom_bond_site_symmetry_1
_geom_bond_site_symmetry_2
_geom_bond_distance
_geom_bond_publ_flag
O2D C2D . . 1.262(5) no
O31D N3D . . 1.256(13) no
O32D N3D . . 1.204(5) no
O33D N3D . . 1.25(3) no
O51D N5D . . 1.219(5) no
O52D N5D . . 1.219(5) no
O71D C7D . . 1.209(6) no
O72D C7D . . 1.296(6) no
O72D H72D . . 1.02 no
O24 C23 . . 1.415(6) no
O24 C12 . . 1.427(5) no
O25 C10 . . 1.230(5) no
N3D C3D . . 1.446(5) no
N5D C5D . . 1.447(5) no
N9 C10 . . 1.342(5) no
N9 C8 . . 1.483(4) no
N9 C5 . . 1.419(5) no
N19 C18 . . 1.500(5) no
N19 C16 . . 1.534(5) no
N19 C20 . . 1.508(5) no
N19 H19 . . 0.91(5) no
C1D C6D . . 1.363(5) no
C1D C2D . . 1.440(5) no
C1D C7D . . 1.470(6) no
C2D C3D . . 1.418(5) no
C3D C4D . . 1.377(5) no
C4D C5D . . 1.375(5) no
C5D C6D . . 1.375(5) no
C4D H4D . . 0.9304 no
C6D H6D . . 0.9296 no
C1 C6 . . 1.382(5) no
C1 C2 . . 1.384(6) no
C2 C3 . . 1.369(7) no
C3 C4 . . 1.389(6) no
C4 C5 . . 1.373(5) no
C5 C6 . . 1.379(5) no
C6 C7 . . 1.509(5) no
C7 C16 . . 1.548(5) no
C7 C17 . . 1.523(5) no
C7 C8 . . 1.544(5) no
C8 C13 . . 1.511(5) no
C10 C11 . . 1.507(5) no
C11 C12 . . 1.541(5) no
C12 C13 . . 1.519(5) no
C13 C14 . . 1.539(5) no
C14 C21 . . 1.512(5) no
C14 C15 . . 1.548(6) no
C15 C16 . . 1.495(6) no
C17 C18 . . 1.501(5) no
C20 C21 . . 1.490(6) no
C21 C22 . . 1.330(6) no
C22 C23 . . 1.493(6) no
C1 H1 . . 0.9308 no
C2 H2 . . 0.9302 no
C3 H3 . . 0.9296 no
C4 H4 . . 0.9298 no
C8 H8 . . 0.9799 no
C11 H11A . . 0.9701 no
C11 H11B . . 0.9704 no
C12 H12 . . 0.9796 no
C13 H13 . . 0.9808 no
C14 H14 . . 0.9797 no
C15 H15A . . 0.9703 no
C15 H15B . . 0.9697 no
C16 H16 . . 0.9803 no
C17 H17A . . 0.9701 no
C17 H17B . . 0.9697 no
C18 H18A . . 0.9700 no
C18 H18B . . 0.9696 no
C20 H20A . . 0.9695 no
C20 H20B . . 0.9703 no
C22 H22 . . 0.9295 no
C23 H23A . . 0.9704 no
C23 H23B . . 0.9688 no

loop_
_geom_hbond_atom_site_label_D
_geom_hbond_atom_site_label_H
_geom_hbond_atom_site_label_A
_geom_hbond_site_symmetry_A
_geom_hbond_distance_DH
_geom_hbond_distance_HA
_geom_hbond_distance_DA
_geom_hbond_angle_DHA
_geom_hbond_publ_flag
O72D H72D O2D . 1.02 1.50 2.492(5) 165 yes
N19 H19 O25 1_554 0.91(5) 2.59(5) 3.148(4) 120(4) yes
N19 H19 O2D 2_655 0.91(5) 2.11(5) 2.857(5) 139(4) yes
N19 H19 O33D 2_655 0.91(5) 2.41(6) 3.00(3) 123(4) yes
C1 H1 O72D 2_655 0.93 2.50 3.374(6) 156 no
C4 H4 O25 . 0.93 2.3884 2.923(5) 116 no
C18 H18A O33D 2_655 0.97 2.50 3.14(2) 124 no
C18 H18B O71D . 0.97 2.34 3.204(5) 148 no
C20 H20A O25 1_554 0.97 2.47 3.153(5) 127 no
C20 H20B O52D 1_554 0.97 2.36 3.223(5) 148 no

loop_
_geom_torsion_atom_site_label_1
_geom_torsion_atom_site_label_2
_geom_torsion_atom_site_label_3
_geom_torsion_atom_site_label_4
_geom_torsion
_geom_torsion_publ_flag
C23 O24 C12 C13 -67.2(5) no
C12 O24 C23 C22 86.9(5) no
C23 O24 C12 C11 173.0(3) no
O33D N3D C3D C4D -167.1(17) no
O32D N3D C3D C4D -11.8(6) no
O33D N3D C3D C2D 12.1(17) no
O32D N3D C3D C2D 167.4(5) no
O52D N5D C5D C6D 0.7(6) no
O52D N5D C5D C4D 179.5(4) no
O51D N5D C5D C4D 0.5(6) no
O51D N5D C5D C6D -178.4(4) no
C10 N9 C5 C6 -163.2(4) no
C8 N9 C5 C6 -8.7(4) no
C5 N9 C10 O25 -22.4(6) no
C8 N9 C5 C4 170.9(4) no
C8 N9 C10 O25 -174.5(4) no
C5 N9 C10 C11 159.2(4) no
C10 N9 C8 C13 46.2(4) no
C10 N9 C5 C4 16.5(6) no
C8 N9 C10 C11 7.0(5) no
C5 N9 C8 C13 -110.2(3) no
C5 N9 C8 C7 15.8(4) no
C10 N9 C8 C7 172.2(3) no
C18 N19 C16 C15 -134.5(3) no
C20 N19 C16 C7 115.2(3) no
C20 N19 C18 C17 -141.0(3) no
C18 N19 C20 C21 74.2(4) no
C16 N19 C20 C21 -47.1(4) no
C16 N19 C18 C17 -16.6(4) no
C18 N19 C16 C7 -8.7(4) no
C20 N19 C16 C15 -10.5(4) no
C7D C1D C2D O2D -0.9(6) no
C6D C1D C2D C3D 0.5(5) no
C6D C1D C2D O2D -178.1(4) no
C6D C1D C7D O72D -171.6(4) no
C2D C1D C7D O71D -166.6(4) no
C7D C1D C2D C3D 177.7(3) no
C2D C1D C6D C5D -0.5(6) no
C2D C1D C7D O72D 11.1(6) no
C6D C1D C7D O71D 10.7(6) no
C7D C1D C6D C5D -177.7(3) no
O2D C2D C3D N3D -0.3(6) no
C1D C2D C3D N3D -178.9(4) no
C1D C2D C3D C4D 0.3(5) no
O2D C2D C3D C4D 178.9(4) no
C2D C3D C4D C5D -1.2(6) no
N3D C3D C4D C5D 178.0(4) no
C3D C4D C5D N5D -177.5(4) no
C3D C4D C5D C6D 1.3(6) no
C4D C5D C6D C1D -0.5(6) no
N5D C5D C6D C1D 178.3(4) no
C6 C1 C2 C3 -1.2(7) no
C2 C1 C6 C7 -176.5(4) no
C2 C1 C6 C5 0.7(7) no
C1 C2 C3 C4 0.9(8) no
C2 C3 C4 C5 -0.1(7) no
C3 C4 C5 C6 -0.5(6) no
C3 C4 C5 N9 179.9(4) no
C4 C5 C6 C7 177.8(3) no
N9 C5 C6 C1 179.9(4) no
N9 C5 C6 C7 -2.5(4) no
C4 C5 C6 C1 0.2(6) no
C1 C6 C7 C16 -46.9(6) no
C5 C6 C7 C16 135.7(3) no
C1 C6 C7 C17 69.0(5) no
C5 C6 C7 C8 11.9(4) no
C5 C6 C7 C17 -108.4(4) no
C1 C6 C7 C8 -170.7(4) no
C17 C7 C8 C13 -137.5(3) no
C17 C7 C8 N9 105.2(3) no
C16 C7 C8 C13 -23.3(4) no
C6 C7 C16 N19 152.3(3) no
C16 C7 C17 C18 -40.9(3) no
C8 C7 C17 C18 80.4(3) no
C8 C7 C16 N19 -89.9(3) no
C6 C7 C17 C18 -164.4(3) no
C6 C7 C8 N9 -16.1(4) no
C17 C7 C16 N19 30.0(3) no
C6 C7 C8 C13 101.2(3) no
C16 C7 C8 N9 -140.7(3) no
C6 C7 C16 C15 -85.1(4) no
C17 C7 C16 C15 152.7(3) no
C8 C7 C16 C15 32.8(5) no
C7 C8 C13 C12 171.5(3) no
N9 C8 C13 C12 -71.8(3) no
C7 C8 C13 C14 38.8(4) no
N9 C8 C13 C14 155.6(3) no
N9 C10 C11 C12 -36.8(5) no
O25 C10 C11 C12 144.7(4) no
C10 C11 C12 O24 131.7(4) no
C10 C11 C12 C13 9.1(5) no
O24 C12 C13 C8 -73.0(4) no
O24 C12 C13 C14 56.3(5) no
C11 C12 C13 C8 43.3(4) no
C11 C12 C13 C14 172.5(3) no
C8 C13 C14 C15 -60.2(4) no
C12 C13 C14 C15 172.7(3) no
C8 C13 C14 C21 60.1(4) no
C12 C13 C14 C21 -67.0(4) no
C13 C14 C21 C20 -122.8(4) no
C15 C14 C21 C20 -4.3(5) no
C21 C14 C15 C16 -54.5(4) no
C15 C14 C21 C22 176.6(4) no
C13 C14 C21 C22 58.2(5) no
C13 C14 C15 C16 69.1(4) no
C14 C15 C16 C7 -56.9(4) no
C14 C15 C16 N19 62.5(4) no
C7 C17 C18 N19 36.2(4) no
N19 C20 C21 C14 55.6(5) no
N19 C20 C21 C22 -125.3(4) no
C20 C21 C22 C23 177.3(4) no
C14 C21 C22 C23 -3.7(7) no
C21 C22 C23 O24 -62.6(6) no
